data_7241274
loop_
_publ_author_name
'Surampudi, Anuja Venkata Sai Durga'
'Rajendrakumar, Satyasree'
'Nanubolu, Jagadeesh Babu'
'Balasubramanian, Sridhar'
'Surov, Artem O.'
'Voronin, Alexander P.'
'Perlovich, German L.'

_publ_section_title
;
 Influence of crystal packing on the thermal properties of cocrystals and
 cocrystal solvates of olanzapine: insights from computations
;
_journal_name_full CrystEngComm
_journal_paper_doi 10.1039/D0CE00914H
_journal_year 2020
_chemical_formula_moiety 'C17 H20 N4 S, C6 H6 O2, C8 H10'
_chemical_formula_sum 'C31 H36 N4 O2 S'
_chemical_formula_weight 528.70
_chemical_name_systematic '1:1:1 Cocrystal of Olanzapine, Hydroquinone and pXylene'
_space_group_crystal_system triclinic
_space_group_IT_number 2
_space_group_name_Hall '-P 1'
_space_group_name_H-M_alt 'P -1'
_atom_sites_solution_hydrogens mixed
_audit_creation_method SHELXL-2018/3
_audit_update_record
;
2020-06-23 deposited with the CCDC.	2020-08-18 downloaded from the CCDC.
;
_cell_angle_alpha 96.2211(14)
_cell_angle_beta 90.7786(13)
_cell_angle_gamma 98.1870(13)
_cell_formula_units_Z 2
_cell_length_a 9.3159(3)
_cell_length_b 10.3802(4)
_cell_length_c 15.0112(5)
_cell_measurement_reflns_used 9871
_cell_measurement_temperature 100(2)
_cell_measurement_theta_max 28.1405
_cell_measurement_theta_min 2.540
_cell_volume 1427.72(9)
_computing_cell_refinement '<i>SAINT</i> (Bruker, 2016)'
_computing_data_collection '<i>APEX3</i> (Bruker, 2016)'
_computing_data_reduction 'Bruker SAINT'
_computing_structure_refinement 'SHELXL-2018/3 (Sheldrick, 2018)'
_computing_structure_solution '<i>SHELXT</i> (Sheldrick, 2015)'
_diffrn_ambient_temperature 100(2)
_diffrn_measured_fraction_theta_full 0.999
_diffrn_measured_fraction_theta_max 0.999
_diffrn_measurement_device_type 'Bruker D8 QUEST PHOTON-100'
_diffrn_measurement_method '\w and \f'
_diffrn_radiation_type MoK\a
_diffrn_radiation_wavelength 0.71073
_diffrn_reflns_av_R_equivalents 0.0444
_diffrn_reflns_av_unetI/netI 0.0350
_diffrn_reflns_Laue_measured_fraction_full 0.999
_diffrn_reflns_Laue_measured_fraction_max 0.999
_diffrn_reflns_limit_h_max 12
_diffrn_reflns_limit_h_min -12
_diffrn_reflns_limit_k_max 13
_diffrn_reflns_limit_k_min -13
_diffrn_reflns_limit_l_max 19
_diffrn_reflns_limit_l_min -19
_diffrn_reflns_number 35002
_diffrn_reflns_point_group_measured_fraction_full 0.999
_diffrn_reflns_point_group_measured_fraction_max 0.999
_diffrn_reflns_theta_full 25.242
_diffrn_reflns_theta_max 27.500
_diffrn_reflns_theta_min 2.210
_diffrn_source microfocus
_exptl_absorpt_coefficient_mu 0.148
_exptl_absorpt_correction_T_max 0.7457
_exptl_absorpt_correction_T_min 0.6055
_exptl_absorpt_correction_type multi-scan
_exptl_absorpt_process_details 'SADABS 2014/5'
_exptl_crystal_density_diffrn 1.230
_exptl_crystal_description PLATE
_exptl_crystal_F_000 564
_exptl_crystal_size_max 0.430
_exptl_crystal_size_mid 0.250
_exptl_crystal_size_min 0.190
_refine_diff_density_max 0.314
_refine_diff_density_min -0.320
_refine_diff_density_rms 0.064
_refine_ls_extinction_method none
_refine_ls_goodness_of_fit_ref 1.037
_refine_ls_hydrogen_treatment mixed
_refine_ls_matrix_type full
_refine_ls_number_parameters 359
_refine_ls_number_reflns 6553
_refine_ls_number_restraints 0
_refine_ls_restrained_S_all 1.037
_refine_ls_R_factor_all 0.0504
_refine_ls_R_factor_gt 0.0404
_refine_ls_shift/su_max 0.001
_refine_ls_shift/su_mean 0.000
_refine_ls_structure_factor_coef Fsqd
_refine_ls_weighting_details 'w=1/[\s^2^(Fo^2^)+(0.0413P)^2^+0.7997P] where P=(Fo^2^+2Fc^2^)/3'
_refine_ls_weighting_scheme calc
_refine_ls_wR_factor_gt 0.0931
_refine_ls_wR_factor_ref 0.0982
_reflns_Friedel_coverage 0.000
_reflns_number_gt 5581
_reflns_number_total 6553
_reflns_threshold_expression 'I > 2\s(I)'
_cod_data_source_file d0ce00914h2.cif
_cod_data_source_block KA43_0m
_cod_database_code 7241274
_shelx_shelxl_version_number 2018/3
_shelx_space_group_comment
;
The symmetry employed for this shelxl refinement is uniquely defined
by the following loop, which should always be used as a source of
symmetry information in preference to the above space-group names.
They are only intended as comments.
;
_shelx_estimated_absorpt_t_min 0.939
_shelx_estimated_absorpt_t_max 0.972
_publcif_funding_html
;
;

loop_
_space_group_symop_operation_xyz
'x, y, z'
'-x, -y, -z'

loop_
_atom_site_label
_atom_site_type_symbol
_atom_site_fract_x
_atom_site_fract_y
_atom_site_fract_z
_atom_site_U_iso_or_equiv
_atom_site_adp_type
_atom_site_occupancy
_atom_site_site_symmetry_order
_atom_site_calc_flag
_atom_site_refinement_flags_posn
_atom_site_refinement_flags_adp
_atom_site_refinement_flags_occupancy
_atom_site_disorder_assembly
_atom_site_disorder_group
C1 C 0.19995(14) 0.25116(13) 0.29956(9) 0.0127(3) Uani 1 1 d . . . . .
H1N H 0.3660(19) 0.3589(17) 0.2573(12) 0.022(4) Uiso 1 1 d . . . . .
C2 C 0.16156(15) 0.17951(14) 0.21691(9) 0.0167(3) Uani 1 1 d . . . . .
H2 H 0.215416 0.199477 0.165632 0.020 Uiso 1 1 calc R U . . .
H2O H 0.399(3) 0.556(2) 0.8033(15) 0.051(6) Uiso 1 1 d . . . . .
C3 C 0.04469(16) 0.07864(14) 0.20874(10) 0.0196(3) Uani 1 1 d . . . . .
H3 H 0.019100 0.029863 0.152115 0.024 Uiso 1 1 calc R U . . .
H1O H 0.225(2) 0.152(2) 0.5298(15) 0.042(6) Uiso 1 1 d . . . . .
C4 C -0.03409(15) 0.04970(13) 0.28341(10) 0.0186(3) Uani 1 1 d . . . . .
H4 H -0.114932 -0.017976 0.277971 0.022 Uiso 1 1 calc R U . . .
C5 C 0.00549(14) 0.11995(13) 0.36634(9) 0.0151(3) Uani 1 1 d . . . . .
H5 H -0.047700 0.098201 0.417508 0.018 Uiso 1 1 calc R U . . .
C6 C 0.12194(14) 0.22198(13) 0.37603(9) 0.0122(3) Uani 1 1 d . . . . .
C7 C 0.19913(13) 0.40463(13) 0.48532(8) 0.0106(2) Uani 1 1 d . . . . .
C8 C 0.21726(13) 0.50161(12) 0.42031(8) 0.0107(2) Uani 1 1 d . . . . .
C9 C 0.28199(13) 0.47558(13) 0.34050(8) 0.0112(2) Uani 1 1 d . . . . .
C10 C 0.21975(14) 0.70264(13) 0.36350(9) 0.0148(3) Uani 1 1 d . . . . .
C11 C 0.18030(14) 0.63204(13) 0.43235(9) 0.0127(3) Uani 1 1 d . . . . .
H11 H 0.132850 0.665529 0.483571 0.015 Uiso 1 1 calc R U . . .
C12 C 0.20188(18) 0.84102(14) 0.35279(10) 0.0228(3) Uani 1 1 d . . . . .
H12A H 0.150407 0.843799 0.295815 0.034 Uiso 1 1 calc R U . . .
H12B H 0.297570 0.894404 0.353151 0.034 Uiso 1 1 calc R U . . .
H12C H 0.145931 0.875568 0.402385 0.034 Uiso 1 1 calc R U . . .
C13 C 0.18317(14) 0.37162(13) 0.64571(9) 0.0136(3) Uani 1 1 d . . . . .
H13A H 0.270529 0.336142 0.664617 0.016 Uiso 1 1 calc R U . . .
H13B H 0.107740 0.297111 0.624358 0.016 Uiso 1 1 calc R U . . .
C14 C 0.12813(14) 0.45399(13) 0.72446(9) 0.0142(3) Uani 1 1 d . . . . .
H14A H 0.036071 0.482438 0.706307 0.017 Uiso 1 1 calc R U . . .
H14B H 0.107764 0.399768 0.774420 0.017 Uiso 1 1 calc R U . . .
C15 C 0.32846(14) 0.56636(13) 0.60381(9) 0.0133(3) Uani 1 1 d . . . . .
H15A H 0.351622 0.619819 0.553736 0.016 Uiso 1 1 calc R U . . .
H15B H 0.418485 0.535440 0.623054 0.016 Uiso 1 1 calc R U . . .
C16 C 0.27167(15) 0.64866(13) 0.68114(9) 0.0140(3) Uani 1 1 d . . . . .
H16A H 0.346551 0.723832 0.702075 0.017 Uiso 1 1 calc R U . . .
H16B H 0.184843 0.683533 0.660719 0.017 Uiso 1 1 calc R U . . .
C17 C 0.17328(16) 0.64973(14) 0.82907(10) 0.0191(3) Uani 1 1 d . . . . .
H17A H 0.084390 0.678261 0.807625 0.029 Uiso 1 1 calc R U . . .
H17B H 0.244375 0.726618 0.849474 0.029 Uiso 1 1 calc R U . . .
H17C H 0.150879 0.597382 0.878988 0.029 Uiso 1 1 calc R U . . .
C18 C 0.37310(14) 0.04754(13) 0.52905(9) 0.0135(3) Uani 1 1 d . . . . .
C19 C 0.41424(14) -0.06300(13) 0.56106(9) 0.0147(3) Uani 1 1 d . . . . .
H19 H 0.355485 -0.106564 0.603068 0.018 Uiso 1 1 calc R U . . .
C20 C 0.46019(15) 0.11076(13) 0.46739(9) 0.0153(3) Uani 1 1 d . . . . .
H20 H 0.433647 0.186404 0.444873 0.018 Uiso 1 1 calc R U . . .
C21 C 0.49092(14) 0.53660(15) 0.91394(9) 0.0156(3) Uani 1 1 d . . . . .
C22 C 0.47748(15) 0.40549(15) 0.92695(9) 0.0188(3) Uani 1 1 d . . . . .
H22 H 0.461963 0.340367 0.876849 0.023 Uiso 1 1 calc R U . . .
C23 C 0.48655(15) 0.36855(14) 1.01286(10) 0.0188(3) Uani 1 1 d . . . . .
H23 H 0.477323 0.278424 1.021415 0.023 Uiso 1 1 calc R U . . .
C24 C 0.03854(15) 0.37390(14) 0.97852(9) 0.0180(3) Uani 1 1 d . . . . .
C25 C -0.08653(15) 0.40865(14) 0.94171(9) 0.0184(3) Uani 1 1 d . . . . .
H25 H -0.146963 0.346381 0.901443 0.022 Uiso 1 1 calc R U . . .
C26 C -0.12445(15) 0.53246(15) 0.96275(9) 0.0185(3) Uani 1 1 d . . . . .
H26 H -0.210351 0.553710 0.936689 0.022 Uiso 1 1 calc R U . . .
C27 C 0.07757(18) 0.23805(16) 0.95670(12) 0.0285(4) Uani 1 1 d . . . . .
H27A H 0.060027 0.210160 0.892524 0.043 Uiso 1 1 calc R U . . .
H27B H 0.017773 0.177043 0.991335 0.043 Uiso 1 1 calc R U . . .
H27C H 0.180272 0.238715 0.972075 0.043 Uiso 1 1 calc R U . . .
C28 C 0.4934(2) 0.00866(16) 0.90678(12) 0.0315(4) Uani 1 1 d . . . . .
C29 C 0.36822(19) -0.01611(16) 0.95496(13) 0.0323(4) Uani 1 1 d . . . . .
H29 H 0.276310 -0.027457 0.924694 0.039 Uiso 1 1 calc R U . . .
C30 C 0.37481(19) -0.02457(16) 1.04622(13) 0.0330(4) Uani 1 1 d . . . . .
H30 H 0.287264 -0.041630 1.077381 0.040 Uiso 1 1 calc R U . . .
C31 C 0.4856(3) 0.0172(2) 0.80718(14) 0.0548(6) Uani 1 1 d . . . . .
H31A H 0.538864 -0.048239 0.776043 0.082 Uiso 1 1 calc R U . . .
H31B H 0.528821 0.104912 0.794714 0.082 Uiso 1 1 calc R U . . .
H31C H 0.383899 0.000563 0.786078 0.082 Uiso 1 1 calc R U . . .
N1 N 0.31985(12) 0.35443(11) 0.30710(8) 0.0130(2) Uani 1 1 d . . . . .
N2 N 0.16231(11) 0.27901(11) 0.46472(7) 0.0116(2) Uani 1 1 d . . . . .
N3 N 0.21854(12) 0.45369(11) 0.57372(7) 0.0122(2) Uani 1 1 d . . . . .
N4 N 0.23359(12) 0.57010(11) 0.75576(7) 0.0123(2) Uani 1 1 d . . . . .
O1 O 0.24675(11) 0.08728(10) 0.55914(7) 0.0196(2) Uani 1 1 d . . . . .
O2 O 0.48894(11) 0.57470(13) 0.82888(7) 0.0272(3) Uani 1 1 d . . . . .
S1 S 0.30236(4) 0.61048(3) 0.28067(2) 0.01459(9) Uani 1 1 d . . . . .

loop_
_atom_site_aniso_label
_atom_site_aniso_U_11
_atom_site_aniso_U_22
_atom_site_aniso_U_33
_atom_site_aniso_U_23
_atom_site_aniso_U_13
_atom_site_aniso_U_12
C1 0.0115(6) 0.0122(6) 0.0155(6) 0.0023(5) 0.0004(5) 0.0051(5)
C2 0.0203(7) 0.0166(7) 0.0141(6) 0.0004(5) 0.0013(5) 0.0064(5)
C3 0.0250(7) 0.0148(7) 0.0185(7) -0.0038(5) -0.0053(6) 0.0054(6)
C4 0.0178(7) 0.0115(6) 0.0257(8) 0.0000(5) -0.0042(6) 0.0015(5)
C5 0.0139(6) 0.0129(6) 0.0193(7) 0.0036(5) 0.0013(5) 0.0034(5)
C6 0.0128(6) 0.0113(6) 0.0136(6) 0.0012(5) -0.0002(5) 0.0055(5)
C7 0.0066(5) 0.0149(6) 0.0110(6) 0.0033(5) 0.0009(4) 0.0030(5)
C8 0.0100(6) 0.0124(6) 0.0096(6) 0.0026(5) -0.0013(5) -0.0002(5)
C9 0.0094(6) 0.0129(6) 0.0112(6) 0.0035(5) -0.0017(5) -0.0003(5)
C10 0.0159(6) 0.0143(7) 0.0135(6) 0.0014(5) -0.0032(5) 0.0001(5)
C11 0.0126(6) 0.0136(6) 0.0117(6) 0.0011(5) -0.0024(5) 0.0016(5)
C12 0.0347(8) 0.0147(7) 0.0192(7) 0.0055(6) -0.0024(6) 0.0022(6)
C13 0.0164(6) 0.0139(6) 0.0111(6) 0.0054(5) 0.0018(5) 0.0011(5)
C14 0.0140(6) 0.0165(7) 0.0120(6) 0.0038(5) 0.0016(5) 0.0001(5)
C15 0.0126(6) 0.0155(6) 0.0109(6) 0.0039(5) -0.0014(5) -0.0027(5)
C16 0.0172(6) 0.0135(6) 0.0116(6) 0.0044(5) -0.0020(5) 0.0009(5)
C17 0.0207(7) 0.0213(7) 0.0158(7) -0.0008(6) 0.0033(5) 0.0063(6)
C18 0.0139(6) 0.0126(6) 0.0145(6) 0.0028(5) 0.0003(5) 0.0023(5)
C19 0.0158(6) 0.0136(6) 0.0153(6) 0.0068(5) 0.0019(5) 0.0005(5)
C20 0.0171(6) 0.0110(6) 0.0189(7) 0.0068(5) 0.0000(5) 0.0024(5)
C21 0.0074(6) 0.0307(8) 0.0106(6) 0.0091(5) 0.0017(5) 0.0042(5)
C22 0.0159(7) 0.0250(8) 0.0133(6) -0.0023(6) 0.0034(5) -0.0011(6)
C23 0.0181(7) 0.0184(7) 0.0217(7) 0.0066(6) 0.0065(6) 0.0046(5)
C24 0.0180(7) 0.0206(7) 0.0153(7) 0.0022(5) 0.0040(5) 0.0022(5)
C25 0.0163(7) 0.0233(7) 0.0132(6) -0.0003(5) -0.0015(5) -0.0026(5)
C26 0.0116(6) 0.0267(8) 0.0175(7) 0.0042(6) -0.0005(5) 0.0026(5)
C27 0.0299(8) 0.0227(8) 0.0325(9) -0.0013(7) 0.0010(7) 0.0064(6)
C28 0.0452(10) 0.0201(8) 0.0286(9) -0.0043(7) 0.0027(7) 0.0074(7)
C29 0.0297(9) 0.0240(8) 0.0405(10) -0.0088(7) -0.0054(7) 0.0053(7)
C30 0.0311(9) 0.0234(8) 0.0427(10) -0.0041(7) 0.0137(8) 0.0023(7)
C31 0.0865(18) 0.0473(13) 0.0320(11) 0.0012(9) 0.0039(11) 0.0163(12)
N1 0.0122(5) 0.0159(6) 0.0109(5) 0.0017(4) 0.0037(4) 0.0020(4)
N2 0.0113(5) 0.0128(5) 0.0114(5) 0.0024(4) 0.0007(4) 0.0029(4)
N3 0.0135(5) 0.0132(5) 0.0092(5) 0.0034(4) 0.0002(4) -0.0018(4)
N4 0.0138(5) 0.0144(5) 0.0090(5) 0.0025(4) 0.0008(4) 0.0022(4)
O1 0.0184(5) 0.0191(5) 0.0258(6) 0.0128(4) 0.0092(4) 0.0089(4)
O2 0.0131(5) 0.0573(8) 0.0141(5) 0.0192(5) 0.0015(4) 0.0039(5)
S1 0.01744(17) 0.01556(17) 0.01106(16) 0.00583(12) 0.00110(12) 0.00002(12)

loop_
_atom_type_symbol
_atom_type_description
_atom_type_scat_dispersion_real
_atom_type_scat_dispersion_imag
_atom_type_scat_source
C C 0.0033 0.0016 'International Tables Vol C Tables 4.2.6.8 and 6.1.1.4'
H H 0.0000 0.0000 'International Tables Vol C Tables 4.2.6.8 and 6.1.1.4'
N N 0.0061 0.0033 'International Tables Vol C Tables 4.2.6.8 and 6.1.1.4'
O O 0.0106 0.0060 'International Tables Vol C Tables 4.2.6.8 and 6.1.1.4'
S S 0.1246 0.1234 'International Tables Vol C Tables 4.2.6.8 and 6.1.1.4'

loop_
_geom_angle_atom_site_label_1
_geom_angle_atom_site_label_2
_geom_angle_atom_site_label_3
_geom_angle
_geom_angle_site_symmetry_1
_geom_angle_site_symmetry_3
_geom_angle_publ_flag
C2 C1 C6 120.34(12) . . ?
C2 C1 N1 119.96(12) . . ?
C6 C1 N1 119.69(12) . . ?
C1 C2 C3 120.46(13) . . ?
C1 C2 H2 119.8 . . ?
C3 C2 H2 119.8 . . ?
C4 C3 C2 119.80(13) . . ?
C4 C3 H3 120.1 . . ?
C2 C3 H3 120.1 . . ?
C3 C4 C5 119.80(13) . . ?
C3 C4 H4 120.1 . . ?
C5 C4 H4 120.1 . . ?
C4 C5 C6 121.38(13) . . ?
C4 C5 H5 119.3 . . ?
C6 C5 H5 119.3 . . ?
C5 C6 C1 118.21(12) . . ?
C5 C6 N2 116.89(12) . . ?
C1 C6 N2 124.52(12) . . ?
N2 C7 N3 119.09(11) . . ?
N2 C7 C8 124.91(12) . . ?
N3 C7 C8 115.97(11) . . ?
C9 C8 C11 112.30(11) . . ?
C9 C8 C7 120.89(12) . . ?
C11 C8 C7 126.71(12) . . ?
C8 C9 N1 125.42(12) . . ?
C8 C9 S1 111.42(10) . . ?
N1 C9 S1 123.05(10) . . ?
C11 C10 C12 128.88(13) . . ?
C11 C10 S1 110.98(10) . . ?
C12 C10 S1 120.14(11) . . ?
C10 C11 C8 113.45(12) . . ?
C10 C11 H11 123.3 . . ?
C8 C11 H11 123.3 . . ?
C10 C12 H12A 109.5 . . ?
C10 C12 H12B 109.5 . . ?
H12A C12 H12B 109.5 . . ?
C10 C12 H12C 109.5 . . ?
H12A C12 H12C 109.5 . . ?
H12B C12 H12C 109.5 . . ?
N3 C13 C14 108.85(11) . . ?
N3 C13 H13A 109.9 . . ?
C14 C13 H13A 109.9 . . ?
N3 C13 H13B 109.9 . . ?
C14 C13 H13B 109.9 . . ?
H13A C13 H13B 108.3 . . ?
N4 C14 C13 112.04(11) . . ?
N4 C14 H14A 109.2 . . ?
C13 C14 H14A 109.2 . . ?
N4 C14 H14B 109.2 . . ?
C13 C14 H14B 109.2 . . ?
H14A C14 H14B 107.9 . . ?
N3 C15 C16 109.57(11) . . ?
N3 C15 H15A 109.8 . . ?
C16 C15 H15A 109.8 . . ?
N3 C15 H15B 109.8 . . ?
C16 C15 H15B 109.8 . . ?
H15A C15 H15B 108.2 . . ?
N4 C16 C15 110.64(11) . . ?
N4 C16 H16A 109.5 . . ?
C15 C16 H16A 109.5 . . ?
N4 C16 H16B 109.5 . . ?
C15 C16 H16B 109.5 . . ?
H16A C16 H16B 108.1 . . ?
N4 C17 H17A 109.5 . . ?
N4 C17 H17B 109.5 . . ?
H17A C17 H17B 109.5 . . ?
N4 C17 H17C 109.5 . . ?
H17A C17 H17C 109.5 . . ?
H17B C17 H17C 109.5 . . ?
O1 C18 C19 117.62(12) . . ?
O1 C18 C20 123.40(12) . . ?
C19 C18 C20 118.98(13) . . ?
C20 C19 C18 121.09(12) 2_656 . ?
C20 C19 H19 119.5 2_656 . ?
C18 C19 H19 119.5 . . ?
C19 C20 C18 119.93(12) 2_656 . ?
C19 C20 H20 120.0 2_656 . ?
C18 C20 H20 120.0 . . ?
O2 C21 C22 120.95(13) . . ?
O2 C21 C23 119.27(13) . 2_667 ?
C22 C21 C23 119.71(13) . 2_667 ?
C21 C22 C23 120.39(14) . . ?
C21 C22 H22 119.8 . . ?
C23 C22 H22 119.8 . . ?
C21 C23 C22 119.90(13) 2_667 . ?
C21 C23 H23 120.1 2_667 . ?
C22 C23 H23 120.1 . . ?
C26 C24 C25 117.85(14) 2_567 . ?
C26 C24 C27 121.26(13) 2_567 . ?
C25 C24 C27 120.88(13) . . ?
C26 C25 C24 121.18(13) . . ?
C26 C25 H25 119.4 . . ?
C24 C25 H25 119.4 . . ?
C25 C26 C24 120.96(13) . 2_567 ?
C25 C26 H26 119.5 . . ?
C24 C26 H26 119.5 2_567 . ?
C24 C27 H27A 109.5 . . ?
C24 C27 H27B 109.5 . . ?
H27A C27 H27B 109.5 . . ?
C24 C27 H27C 109.5 . . ?
H27A C27 H27C 109.5 . . ?
H27B C27 H27C 109.5 . . ?
C30 C28 C29 117.37(17) 2_657 . ?
C30 C28 C31 121.62(19) 2_657 . ?
C29 C28 C31 121.00(19) . . ?
C30 C29 C28 121.23(17) . . ?
C30 C29 H29 119.4 . . ?
C28 C29 H29 119.4 . . ?
C29 C30 C28 121.39(17) . 2_657 ?
C29 C30 H30 119.3 . . ?
C28 C30 H30 119.3 2_657 . ?
C28 C31 H31A 109.5 . . ?
C28 C31 H31B 109.5 . . ?
H31A C31 H31B 109.5 . . ?
C28 C31 H31C 109.5 . . ?
H31A C31 H31C 109.5 . . ?
H31B C31 H31C 109.5 . . ?
C9 N1 C1 113.13(10) . . ?
C9 N1 H1N 111.8(12) . . ?
C1 N1 H1N 112.2(11) . . ?
C7 N2 C6 122.67(11) . . ?
C7 N3 C13 121.78(11) . . ?
C7 N3 C15 121.96(10) . . ?
C13 N3 C15 111.21(10) . . ?
C17 N4 C14 110.14(10) . . ?
C17 N4 C16 110.12(11) . . ?
C14 N4 C16 110.17(10) . . ?
C18 O1 H1O 110.1(14) . . ?
C21 O2 H2O 111.3(15) . . ?
C9 S1 C10 91.82(6) . . ?

loop_
_geom_bond_atom_site_label_1
_geom_bond_atom_site_label_2
_geom_bond_distance
_geom_bond_site_symmetry_2
_geom_bond_publ_flag
C1 C2 1.3902(19) . ?
C1 C6 1.4046(19) . ?
C1 N1 1.4279(17) . ?
C2 C3 1.393(2) . ?
C2 H2 0.9500 . ?
C3 C4 1.385(2) . ?
C3 H3 0.9500 . ?
C4 C5 1.390(2) . ?
C4 H4 0.9500 . ?
C5 C6 1.3981(19) . ?
C5 H5 0.9500 . ?
C6 N2 1.4200(17) . ?
C7 N2 1.3023(17) . ?
C7 N3 1.3689(17) . ?
C7 C8 1.4708(17) . ?
C8 C9 1.3666(18) . ?
C8 C11 1.4373(18) . ?
C9 N1 1.3971(17) . ?
C9 S1 1.7335(13) . ?
C10 C11 1.3557(19) . ?
C10 C12 1.4947(19) . ?
C10 S1 1.7411(14) . ?
C11 H11 0.9500 . ?
C12 H12A 0.9800 . ?
C12 H12B 0.9800 . ?
C12 H12C 0.9800 . ?
C13 N3 1.4600(16) . ?
C13 C14 1.5211(18) . ?
C13 H13A 0.9900 . ?
C13 H13B 0.9900 . ?
C14 N4 1.4717(17) . ?
C14 H14A 0.9900 . ?
C14 H14B 0.9900 . ?
C15 N3 1.4670(16) . ?
C15 C16 1.5125(19) . ?
C15 H15A 0.9900 . ?
C15 H15B 0.9900 . ?
C16 N4 1.4737(16) . ?
C16 H16A 0.9900 . ?
C16 H16B 0.9900 . ?
C17 N4 1.4704(17) . ?
C17 H17A 0.9800 . ?
C17 H17B 0.9800 . ?
C17 H17C 0.9800 . ?
C18 O1 1.3683(16) . ?
C18 C19 1.3906(18) . ?
C18 C20 1.3950(19) . ?
C19 C20 1.3889(19) 2_656 ?
C19 H19 0.9500 . ?
C20 H20 0.9500 . ?
C21 O2 1.3776(16) . ?
C21 C22 1.384(2) . ?
C21 C23 1.386(2) 2_667 ?
C22 C23 1.389(2) . ?
C22 H22 0.9500 . ?
C23 H23 0.9500 . ?
C24 C26 1.392(2) 2_567 ?
C24 C25 1.392(2) . ?
C24 C27 1.509(2) . ?
C25 C26 1.386(2) . ?
C25 H25 0.9500 . ?
C26 H26 0.9500 . ?
C27 H27A 0.9800 . ?
C27 H27B 0.9800 . ?
C27 H27C 0.9800 . ?
C28 C30 1.388(3) 2_657 ?
C28 C29 1.388(3) . ?
C28 C31 1.509(3) . ?
C29 C30 1.383(3) . ?
C29 H29 0.9500 . ?
C30 H30 0.9500 . ?
C31 H31A 0.9800 . ?
C31 H31B 0.9800 . ?
C31 H31C 0.9800 . ?
N1 H1N 0.869(19) . ?
O1 H1O 0.89(2) . ?
O2 H2O 0.90(2) . ?

loop_
_geom_torsion_atom_site_label_1
_geom_torsion_atom_site_label_2
_geom_torsion_atom_site_label_3
_geom_torsion_atom_site_label_4
_geom_torsion
_geom_torsion_site_symmetry_1
_geom_torsion_site_symmetry_2
_geom_torsion_site_symmetry_3
_geom_torsion_site_symmetry_4
_geom_torsion_publ_flag
C6 C1 C2 C3 0.5(2) . . . . ?
N1 C1 C2 C3 -179.93(12) . . . . ?
C1 C2 C3 C4 0.2(2) . . . . ?
C2 C3 C4 C5 -1.1(2) . . . . ?
C3 C4 C5 C6 1.4(2) . . . . ?
C4 C5 C6 C1 -0.77(19) . . . . ?
C4 C5 C6 N2 -174.04(12) . . . . ?
C2 C1 C6 C5 -0.20(19) . . . . ?
N1 C1 C6 C5 -179.77(11) . . . . ?
C2 C1 C6 N2 172.52(12) . . . . ?
N1 C1 C6 N2 -7.05(19) . . . . ?
N2 C7 C8 C9 -40.22(18) . . . . ?
N3 C7 C8 C9 142.01(12) . . . . ?
N2 C7 C8 C11 143.61(13) . . . . ?
N3 C7 C8 C11 -34.17(18) . . . . ?
C11 C8 C9 N1 -174.83(11) . . . . ?
C7 C8 C9 N1 8.48(19) . . . . ?
C11 C8 C9 S1 1.42(14) . . . . ?
C7 C8 C9 S1 -175.27(9) . . . . ?
C12 C10 C11 C8 -178.92(13) . . . . ?
S1 C10 C11 C8 0.59(14) . . . . ?
C9 C8 C11 C10 -1.32(16) . . . . ?
C7 C8 C11 C10 175.13(12) . . . . ?
N3 C13 C14 N4 -56.59(14) . . . . ?
N3 C15 C16 N4 58.22(13) . . . . ?
O1 C18 C19 C20 178.96(12) . . . 2_656 ?
C20 C18 C19 C20 0.0(2) . . . 2_656 ?
O1 C18 C20 C19 -178.89(13) . . . 2_656 ?
C19 C18 C20 C19 0.0(2) . . . 2_656 ?
O2 C21 C22 C23 176.93(12) . . . . ?
C23 C21 C22 C23 0.0(2) 2_667 . . . ?
C21 C22 C23 C21 0.0(2) . . . 2_667 ?
C26 C24 C25 C26 0.0(2) 2_567 . . . ?
C27 C24 C25 C26 178.79(14) . . . . ?
C24 C25 C26 C24 0.0(2) . . . 2_567 ?
C30 C28 C29 C30 0.0(3) 2_657 . . . ?
C31 C28 C29 C30 179.74(17) . . . . ?
C28 C29 C30 C28 0.0(3) . . . 2_657 ?
C8 C9 N1 C1 56.67(17) . . . . ?
S1 C9 N1 C1 -119.17(11) . . . . ?
C2 C1 N1 C9 121.89(13) . . . . ?
C6 C1 N1 C9 -58.53(15) . . . . ?
N3 C7 N2 C6 171.68(11) . . . . ?
C8 C7 N2 C6 -6.02(19) . . . . ?
C5 C6 N2 C7 -139.47(13) . . . . ?
C1 C6 N2 C7 47.73(18) . . . . ?
N2 C7 N3 C13 -7.14(18) . . . . ?
C8 C7 N3 C13 170.77(11) . . . . ?
N2 C7 N3 C15 145.52(12) . . . . ?
C8 C7 N3 C15 -36.57(16) . . . . ?
C14 C13 N3 C7 -146.10(12) . . . . ?
C14 C13 N3 C15 58.61(14) . . . . ?
C16 C15 N3 C7 144.59(12) . . . . ?
C16 C15 N3 C13 -60.17(13) . . . . ?
C13 C14 N4 C17 177.46(11) . . . . ?
C13 C14 N4 C16 55.80(14) . . . . ?
C15 C16 N4 C17 -177.81(11) . . . . ?
C15 C16 N4 C14 -56.14(14) . . . . ?
C8 C9 S1 C10 -0.93(10) . . . . ?
N1 C9 S1 C10 175.42(11) . . . . ?
C11 C10 S1 C9 0.18(10) . . . . ?
C12 C10 S1 C9 179.73(11) . . . . ?

loop_
_publcif_info_exptl_table_extra_item
sin_theta_over_lambda_max

loop_
_publcif_info_exptl_table_header_item
?
